data_7157190
loop_
_publ_author_name
'Carceller-Ferrer, Laura'
'Vila, Carlos'
'Blay, Gonzalo'
'Fern\'andez, Isabel'
'Mu\~noz, M. Carmen'
'Pedro, Jose R.'

_publ_section_title
;
 Organocatalytic Enantioselective Aminoalkylation of Pyrazol-3-ones with
 Aldimines Generated in Situ from \a&#x2010;Amido Sulfones
;
_journal_name_full 'Organic &amp; Biomolecular Chemistry'
_journal_paper_doi 10.1039/C9OB02252J
_journal_year 2019
_chemical_absolute_configuration ad
_chemical_formula_sum 'C28 H28 N3 O5'
_chemical_formula_weight 486.53
_space_group_crystal_system monoclinic
_space_group_IT_number 5
_space_group_name_Hall 'C 2y'
_space_group_name_H-M_alt 'C 1 2 1'
_atom_sites_solution_hydrogens mixed
_audit_creation_method SHELXL-2014
_audit_update_record
;
2019-07-31 deposited with the CCDC.	2019-11-04 downloaded from the CCDC.
;
_cell_angle_alpha 90
_cell_angle_beta 95.465(2)
_cell_angle_gamma 90
_cell_formula_units_Z 4
_cell_length_a 33.8739(8)
_cell_length_b 5.10500(10)
_cell_length_c 14.1957(3)
_cell_measurement_reflns_used 9964
_cell_measurement_temperature 200(2)
_cell_measurement_theta_max 72.35
_cell_measurement_theta_min 2.621
_cell_volume 2443.65(9)
_computing_cell_refinement 'APEX3, Bruker'
_computing_data_collection 'APEX3, Bruker'
_computing_data_reduction 'APEX3, Bruker'
_computing_structure_refinement 'SHELXL-2014 (Sheldrick, 2014)'
_computing_structure_solution SHELXS-2014
_diffrn_ambient_temperature 200(2)
_diffrn_measured_fraction_theta_full 0.994
_diffrn_measured_fraction_theta_max 0.994
_diffrn_measurement_device_type 'Bruker S8 x-ray diffraction'
_diffrn_radiation_type CuK\a
_diffrn_radiation_wavelength 1.54178
_diffrn_reflns_av_R_equivalents 0.0838
_diffrn_reflns_av_unetI/netI 0.0419
_diffrn_reflns_Laue_measured_fraction_full 0.994
_diffrn_reflns_Laue_measured_fraction_max 0.994
_diffrn_reflns_limit_h_max 41
_diffrn_reflns_limit_h_min -41
_diffrn_reflns_limit_k_max 6
_diffrn_reflns_limit_k_min -6
_diffrn_reflns_limit_l_max 16
_diffrn_reflns_limit_l_min -17
_diffrn_reflns_number 36003
_diffrn_reflns_point_group_measured_fraction_full 0.994
_diffrn_reflns_point_group_measured_fraction_max 0.992
_diffrn_reflns_theta_full 67.679
_diffrn_reflns_theta_max 72.605
_diffrn_reflns_theta_min 2.621
_exptl_absorpt_coefficient_mu 0.749
_exptl_absorpt_correction_T_max 1.000
_exptl_absorpt_correction_T_min 0.757
_exptl_absorpt_correction_type multi-scan
_exptl_absorpt_process_details 'Empirical absorption correction'
_exptl_crystal_colour colorless
_exptl_crystal_density_diffrn 1.322
_exptl_crystal_description prismatic
_exptl_crystal_F_000 1028
_exptl_crystal_size_max 0.100
_exptl_crystal_size_mid 0.060
_exptl_crystal_size_min 0.020
_refine_diff_density_max 0.159
_refine_diff_density_min -0.276
_refine_diff_density_rms 0.045
_refine_ls_abs_structure_details
;
 Flack x determined using 1800 quotients [(I+)-(I-)]/[(I+)+(I-)]
 (Parsons, Flack and Wagner, Acta Cryst. B69 (2013) 249-259).
;
_refine_ls_abs_structure_Flack 0.01(11)
_refine_ls_extinction_method none
_refine_ls_goodness_of_fit_ref 0.968
_refine_ls_hydrogen_treatment mixed
_refine_ls_matrix_type full
_refine_ls_number_parameters 332
_refine_ls_number_reflns 4833
_refine_ls_number_restraints 1
_refine_ls_restrained_S_all 0.968
_refine_ls_R_factor_all 0.0509
_refine_ls_R_factor_gt 0.0437
_refine_ls_shift/su_max 0.001
_refine_ls_shift/su_mean 0.000
_refine_ls_structure_factor_coef Fsqd
_refine_ls_weighting_details 'w=1/[\s^2^(Fo^2^)+(0.0767P)^2^+1.3123P] where P=(Fo^2^+2Fc^2^)/3'
_refine_ls_weighting_scheme calc
_refine_ls_wR_factor_gt 0.1133
_refine_ls_wR_factor_ref 0.1236
_reflns_Friedel_coverage 0.785
_reflns_Friedel_fraction_full 0.994
_reflns_Friedel_fraction_max 0.989
_reflns_number_gt 4343
_reflns_number_total 4833
_reflns_threshold_expression 'I > 2\s(I)'
_cod_data_source_file c9ob02252j2.cif
_cod_data_source_block shelx
_cod_original_sg_symbol_H-M 'C 2'
_cod_database_code 7157190
_shelx_space_group_comment
;
The symmetry employed for this shelxl refinement is uniquely defined
by the following loop, which should always be used as a source of
symmetry information in preference to the above space-group names.
They are only intended as comments.
;
_shelx_estimated_absorpt_t_min 0.929
_shelx_estimated_absorpt_t_max 0.985
_shelxl_version_number 2014-1

loop_
_space_group_symop_operation_xyz
'x, y, z'
'-x, y, -z'
'x+1/2, y+1/2, z'
'-x+1/2, y+1/2, -z'

loop_
_atom_site_label
_atom_site_type_symbol
_atom_site_fract_x
_atom_site_fract_y
_atom_site_fract_z
_atom_site_U_iso_or_equiv
_atom_site_adp_type
_atom_site_occupancy
_atom_site_site_symmetry_order
_atom_site_calc_flag
_atom_site_refinement_flags_posn
_atom_site_refinement_flags_adp
O1 O 0.74700(6) 0.7091(4) 0.23665(15) 0.0394(5) Uani 1 1 d . .
O2 O 0.54388(7) -0.0654(6) 0.82730(16) 0.0526(6) Uani 1 1 d . .
O3 O 0.71195(7) 1.0650(4) 0.27522(15) 0.0412(5) Uani 1 1 d . .
O4 O 0.59148(5) 0.3341(4) 0.42541(13) 0.0312(4) Uani 1 1 d . .
O5 O 0.55038(6) 0.6452(5) 0.47281(17) 0.0477(5) Uani 1 1 d . .
N1 N 0.69343(7) 0.6512(5) 0.31125(17) 0.0355(5) Uani 1 1 d . .
N2 N 0.63096(6) 0.4384(5) 0.56826(16) 0.0333(5) Uani 1 1 d . .
N3 N 0.66307(7) 0.5892(5) 0.59965(17) 0.0385(6) Uani 1 1 d . .
C1 C 0.83211(12) 0.4586(9) -0.0126(3) 0.0601(10) Uani 1 1 d . .
H1 H 0.8445 0.3670 -0.0599 0.072 Uiso 1 1 calc R U
C2 C 0.80859(11) 0.6721(9) -0.0364(2) 0.0585(10) Uani 1 1 d . .
H17 H 0.8049 0.7287 -0.1004 0.070 Uiso 1 1 calc R U
C3 C 0.79018(10) 0.8054(8) 0.0325(2) 0.0479(8) Uani 1 1 d . .
H16 H 0.7736 0.9511 0.0153 0.057 Uiso 1 1 calc R U
C4 C 0.79586(8) 0.7272(6) 0.1262(2) 0.0379(6) Uani 1 1 d . .
C5 C 0.77657(9) 0.8774(7) 0.2004(2) 0.0423(7) Uani 1 1 d . .
H14 H 0.7967 0.9294 0.2523 0.051 Uiso 1 1 calc R U
H15 H 0.7639 1.0380 0.1726 0.051 Uiso 1 1 calc R U
C6 C 0.71698(8) 0.8298(6) 0.27470(19) 0.0318(6) Uani 1 1 d . .
C7 C 0.65503(8) 0.7283(5) 0.34114(19) 0.0317(6) Uani 1 1 d . .
H20 H 0.6553 0.9239 0.3452 0.038 Uiso 1 1 calc R U
C8 C 0.65042(8) 0.6290(5) 0.43993(18) 0.0311(5) Uani 1 1 d . .
C9 C 0.62298(7) 0.4629(6) 0.47302(18) 0.0308(5) Uani 1 1 d . .
C10 C 0.60919(8) 0.3075(5) 0.63494(18) 0.0316(6) Uani 1 1 d . .
C11 C 0.60934(9) 0.4128(6) 0.7252(2) 0.0374(6) Uani 1 1 d . .
H6 H 0.6241 0.5670 0.7416 0.045 Uiso 1 1 calc R U
C12 C 0.58778(9) 0.2915(6) 0.7913(2) 0.0403(7) Uani 1 1 d . .
H5 H 0.5879 0.3626 0.8531 0.048 Uiso 1 1 calc R U
C13 C 0.56622(8) 0.0693(6) 0.7676(2) 0.0368(6) Uani 1 1 d . .
C14 C 0.54673(12) 0.0162(10) 0.9233(2) 0.0676(12) Uani 1 1 d . .
H4 H 0.5745 0.0081 0.9499 0.101 Uiso 1 1 calc R U
H3 H 0.5306 -0.0995 0.9593 0.101 Uiso 1 1 calc R U
H2 H 0.5370 0.1965 0.9269 0.101 Uiso 1 1 calc R U
C15 C 0.58825(8) 0.0805(6) 0.6116(2) 0.0352(6) Uani 1 1 d . .
H7 H 0.5891 0.0045 0.5507 0.042 Uiso 1 1 calc R U
C16 C 0.56619(9) -0.0350(6) 0.6769(2) 0.0374(6) Uani 1 1 d . .
H8 H 0.5509 -0.1867 0.6600 0.045 Uiso 1 1 calc R U
C17 C 0.62084(8) 0.6567(6) 0.26861(19) 0.0335(6) Uani 1 1 d . .
C18 C 0.58635(9) 0.8012(7) 0.2649(2) 0.0476(8) Uani 1 1 d . .
H13 H 0.5844 0.9439 0.3072 0.057 Uiso 1 1 calc R U
C19 C 0.55431(11) 0.7401(8) 0.2000(3) 0.0585(9) Uani 1 1 d . .
H9 H 0.5306 0.8401 0.1984 0.070 Uiso 1 1 calc R U
C20 C 0.55685(11) 0.5372(8) 0.1386(3) 0.0578(9) Uani 1 1 d . .
H10 H 0.5350 0.4965 0.0940 0.069 Uiso 1 1 calc R U
C21 C 0.59112(12) 0.3909(9) 0.1411(3) 0.0610(10) Uani 1 1 d . .
H11 H 0.5929 0.2503 0.0979 0.073 Uiso 1 1 calc R U
C22 C 0.62291(10) 0.4486(8) 0.2066(2) 0.0479(7) Uani 1 1 d . .
H12 H 0.6463 0.3449 0.2090 0.057 Uiso 1 1 calc R U
C23 C 0.83760(11) 0.3780(8) 0.0805(3) 0.0588(9) Uani 1 1 d . .
H18 H 0.8538 0.2299 0.0972 0.071 Uiso 1 1 calc R U
C24 C 0.81957(10) 0.5127(7) 0.1495(2) 0.0472(8) Uani 1 1 d . .
H19 H 0.8236 0.4568 0.2135 0.057 Uiso 1 1 calc R U
C25 C 0.67467(8) 0.7029(6) 0.5229(2) 0.0353(6) Uani 1 1 d . .
C26 C 0.70887(9) 0.8886(7) 0.5315(2) 0.0471(8) Uani 1 1 d . .
H22 H 0.7203 0.8955 0.5976 0.071 Uiso 1 1 calc R U
H21 H 0.6997 1.0636 0.5112 0.071 Uiso 1 1 calc R U
H23 H 0.7291 0.8286 0.4914 0.071 Uiso 1 1 calc R U
C27 C 0.55438(8) 0.4474(6) 0.4310(2) 0.0352(6) Uani 1 1 d . .
C28 C 0.52300(9) 0.2846(7) 0.3797(2) 0.0470(8) Uani 1 1 d . .
H25 H 0.4970 0.3637 0.3858 0.070 Uiso 1 1 calc R U
H26 H 0.5237 0.1079 0.4068 0.070 Uiso 1 1 calc R U
H24 H 0.5276 0.2748 0.3127 0.070 Uiso 1 1 calc R U
H1N H 0.6993(9) 0.472(8) 0.307(2) 0.034(8) Uiso 1 1 d . .

loop_
_atom_site_aniso_label
_atom_site_aniso_U_11
_atom_site_aniso_U_22
_atom_site_aniso_U_33
_atom_site_aniso_U_23
_atom_site_aniso_U_13
_atom_site_aniso_U_12
O1 0.0397(10) 0.0341(11) 0.0471(12) 0.0021(9) 0.0183(9) -0.0017(9)
O2 0.0534(12) 0.0670(16) 0.0392(12) 0.0066(11) 0.0133(9) -0.0141(13)
O3 0.0523(12) 0.0277(10) 0.0457(12) 0.0006(9) 0.0152(9) -0.0020(9)
O4 0.0325(9) 0.0302(9) 0.0309(9) -0.0053(8) 0.0033(7) -0.0014(8)
O5 0.0428(11) 0.0420(12) 0.0583(14) -0.0198(10) 0.0050(9) -0.0004(10)
N1 0.0369(12) 0.0280(12) 0.0439(14) 0.0044(10) 0.0152(10) 0.0029(10)
N2 0.0361(11) 0.0351(12) 0.0281(11) 0.0005(10) 0.0001(8) -0.0073(10)
N3 0.0368(12) 0.0432(14) 0.0349(12) -0.0009(11) 0.0000(9) -0.0103(11)
C1 0.064(2) 0.067(2) 0.054(2) -0.0227(19) 0.0277(17) -0.019(2)
C2 0.063(2) 0.076(3) 0.0382(17) -0.0069(17) 0.0142(15) -0.020(2)
C3 0.0461(16) 0.058(2) 0.0403(16) 0.0015(15) 0.0072(13) -0.0063(16)
C4 0.0362(14) 0.0421(16) 0.0367(15) -0.0036(12) 0.0105(11) -0.0129(12)
C5 0.0412(15) 0.0433(17) 0.0443(16) -0.0054(13) 0.0149(12) -0.0133(13)
C6 0.0369(14) 0.0306(14) 0.0282(13) 0.0002(11) 0.0050(10) -0.0016(11)
C7 0.0362(13) 0.0253(13) 0.0348(13) -0.0015(11) 0.0102(10) 0.0037(10)
C8 0.0337(12) 0.0295(13) 0.0306(13) -0.0001(10) 0.0048(10) -0.0012(11)
C9 0.0335(12) 0.0309(13) 0.0278(13) -0.0032(11) 0.0021(10) -0.0036(11)
C10 0.0361(13) 0.0302(14) 0.0283(12) 0.0017(11) 0.0024(10) 0.0005(11)
C11 0.0425(15) 0.0362(16) 0.0333(14) -0.0027(12) 0.0021(11) -0.0052(13)
C12 0.0479(16) 0.0431(17) 0.0302(14) -0.0030(12) 0.0058(11) 0.0002(14)
C13 0.0366(13) 0.0411(15) 0.0334(14) 0.0074(12) 0.0071(10) 0.0023(12)
C14 0.071(2) 0.096(3) 0.0387(18) 0.003(2) 0.0205(16) -0.015(2)
C15 0.0442(14) 0.0302(14) 0.0313(13) -0.0008(11) 0.0044(11) -0.0002(12)
C16 0.0427(14) 0.0323(13) 0.0369(15) 0.0016(12) 0.0030(11) -0.0035(12)
C17 0.0410(14) 0.0321(13) 0.0282(13) 0.0036(11) 0.0074(10) 0.0024(12)
C18 0.0441(16) 0.0465(18) 0.0508(18) -0.0092(15) -0.0020(13) 0.0094(14)
C19 0.0506(19) 0.062(2) 0.060(2) -0.0020(19) -0.0102(16) 0.0104(18)
C20 0.060(2) 0.065(2) 0.0448(18) 0.0001(17) -0.0115(15) -0.0069(18)
C21 0.074(2) 0.063(2) 0.0438(19) -0.0176(17) -0.0048(17) 0.003(2)
C22 0.0530(17) 0.0466(17) 0.0438(17) -0.0123(15) 0.0034(13) 0.0061(16)
C23 0.058(2) 0.050(2) 0.070(2) -0.0111(17) 0.0170(17) 0.0015(17)
C24 0.0535(17) 0.048(2) 0.0407(16) -0.0020(14) 0.0098(13) -0.0052(15)
C25 0.0343(13) 0.0345(15) 0.0369(14) -0.0017(12) 0.0028(10) -0.0050(12)
C26 0.0426(15) 0.0493(19) 0.0486(18) -0.0005(14) 0.0010(13) -0.0140(14)
C27 0.0356(13) 0.0344(14) 0.0360(14) -0.0020(13) 0.0056(11) -0.0013(12)
C28 0.0374(15) 0.0469(18) 0.0555(19) -0.0136(15) -0.0014(13) -0.0044(14)

loop_
_atom_type_symbol
_atom_type_description
_atom_type_scat_dispersion_real
_atom_type_scat_dispersion_imag
_atom_type_scat_source
C C 0.0181 0.0091 'International Tables Vol C Tables 4.2.6.8 and 6.1.1.4'
H H 0.0000 0.0000 'International Tables Vol C Tables 4.2.6.8 and 6.1.1.4'
N N 0.0311 0.0180 'International Tables Vol C Tables 4.2.6.8 and 6.1.1.4'
O O 0.0492 0.0322 'International Tables Vol C Tables 4.2.6.8 and 6.1.1.4'

loop_
_geom_angle_atom_site_label_1
_geom_angle_atom_site_label_2
_geom_angle_atom_site_label_3
_geom_angle
C6 O1 C5 116.4(2)
C13 O2 C14 117.0(3)
C9 O4 C27 115.8(2)
C6 N1 C7 120.4(2)
C6 N1 H1N 119.5(19)
C7 N1 H1N 119.0(19)
C9 N2 N3 110.4(2)
C9 N2 C10 129.7(2)
N3 N2 C10 119.6(2)
C25 N3 N2 105.4(2)
C2 C1 C23 119.7(3)
C2 C1 H1 120.2
C23 C1 H1 120.2
C1 C2 C3 120.3(4)
C1 C2 H17 119.8
C3 C2 H17 119.8
C4 C3 C2 120.3(4)
C4 C3 H16 119.8
C2 C3 H16 119.8
C24 C4 C3 118.9(3)
C24 C4 C5 121.3(3)
C3 C4 C5 119.8(3)
O1 C5 C4 107.9(2)
O1 C5 H14 110.1
C4 C5 H14 110.1
O1 C5 H15 110.1
C4 C5 H15 110.1
H14 C5 H15 108.4
O3 C6 N1 125.4(3)
O3 C6 O1 124.6(3)
N1 C6 O1 110.0(2)
N1 C7 C8 110.6(2)
N1 C7 C17 112.4(2)
C8 C7 C17 114.1(2)
N1 C7 H20 106.4
C8 C7 H20 106.4
C17 C7 H20 106.4
C9 C8 C25 103.7(2)
C9 C8 C7 131.0(2)
C25 C8 C7 125.2(2)
N2 C9 C8 108.7(2)
N2 C9 O4 121.1(2)
C8 C9 O4 130.2(2)
C15 C10 C11 120.2(3)
C15 C10 N2 121.4(2)
C11 C10 N2 118.4(3)
C12 C11 C10 119.7(3)
C12 C11 H6 120.2
C10 C11 H6 120.2
C13 C12 C11 120.3(3)
C13 C12 H5 119.8
C11 C12 H5 119.8
O2 C13 C12 125.0(3)
O2 C13 C16 115.3(3)
C12 C13 C16 119.7(3)
O2 C14 H4 109.5
O2 C14 H3 109.5
H4 C14 H3 109.5
O2 C14 H2 109.5
H4 C14 H2 109.5
H3 C14 H2 109.5
C16 C15 C10 119.7(3)
C16 C15 H7 120.1
C10 C15 H7 120.1
C15 C16 C13 120.4(3)
C15 C16 H8 119.8
C13 C16 H8 119.8
C18 C17 C22 118.7(3)
C18 C17 C7 119.1(3)
C22 C17 C7 122.3(3)
C17 C18 C19 120.7(3)
C17 C18 H13 119.7
C19 C18 H13 119.7
C20 C19 C18 120.1(3)
C20 C19 H9 119.9
C18 C19 H9 119.9
C19 C20 C21 120.0(3)
C19 C20 H10 120.0
C21 C20 H10 120.0
C22 C21 C20 120.1(3)
C22 C21 H11 120.0
C20 C21 H11 120.0
C21 C22 C17 120.4(3)
C21 C22 H12 119.8
C17 C22 H12 119.8
C1 C23 C24 120.0(4)
C1 C23 H18 120.0
C24 C23 H18 120.0
C4 C24 C23 120.7(3)
C4 C24 H19 119.7
C23 C24 H19 119.7
N3 C25 C8 111.8(2)
N3 C25 C26 119.9(3)
C8 C25 C26 128.3(3)
C25 C26 H22 109.5
C25 C26 H21 109.5
H22 C26 H21 109.5
C25 C26 H23 109.5
H22 C26 H23 109.5
H21 C26 H23 109.5
O5 C27 O4 121.9(3)
O5 C27 C28 127.7(3)
O4 C27 C28 110.3(2)
C27 C28 H25 109.5
C27 C28 H26 109.5
H25 C28 H26 109.5
C27 C28 H24 109.5
H25 C28 H24 109.5
H26 C28 H24 109.5

loop_
_geom_bond_atom_site_label_1
_geom_bond_atom_site_label_2
_geom_bond_distance
O1 C6 1.345(3)
O1 C5 1.450(3)
O2 C13 1.373(3)
O2 C14 1.419(4)
O3 C6 1.212(4)
O4 C9 1.375(3)
O4 C27 1.393(3)
O5 C27 1.186(4)
N1 C6 1.348(4)
N1 C7 1.460(3)
N1 H1N 0.94(4)
N2 C9 1.359(3)
N2 N3 1.372(3)
N2 C10 1.421(3)
N3 C25 1.327(4)
C1 C2 1.373(6)
C1 C23 1.379(6)
C1 H1 0.9500
C2 C3 1.388(5)
C2 H17 0.9500
C3 C4 1.385(4)
C3 H16 0.9500
C4 C24 1.379(5)
C4 C5 1.502(4)
C5 H14 0.9900
C5 H15 0.9900
C7 C8 1.513(4)
C7 C17 1.519(4)
C7 H20 1.0000
C8 C9 1.374(4)
C8 C25 1.421(4)
C10 C15 1.383(4)
C10 C11 1.388(4)
C11 C12 1.388(4)
C11 H6 0.9500
C12 C13 1.374(4)
C12 H5 0.9500
C13 C16 1.393(4)
C14 H4 0.9800
C14 H3 0.9800
C14 H2 0.9800
C15 C16 1.378(4)
C15 H7 0.9500
C16 H8 0.9500
C17 C18 1.378(4)
C17 C22 1.386(4)
C18 C19 1.391(5)
C18 H13 0.9500
C19 C20 1.362(6)
C19 H9 0.9500
C20 C21 1.378(6)
C20 H10 0.9500
C21 C22 1.386(5)
C21 H11 0.9500
C22 H12 0.9500
C23 C24 1.386(5)
C23 H18 0.9500
C24 H19 0.9500
C25 C26 1.493(4)
C26 H22 0.9800
C26 H21 0.9800
C26 H23 0.9800
C27 C28 1.484(4)
C28 H25 0.9800
C28 H26 0.9800
C28 H24 0.9800

loop_
_geom_hbond_atom_site_label_D
_geom_hbond_atom_site_label_H
_geom_hbond_atom_site_label_A
_geom_hbond_distance_DH
_geom_hbond_distance_HA
_geom_hbond_distance_DA
_geom_hbond_angle_DHA
_geom_hbond_site_symmetry_A
C5 H14 N3 0.99 2.53 3.507(4) 169.3 4_656
C15 H7 O4 0.95 2.46 2.954(3) 112.6 .
C15 H7 O5 0.95 2.45 3.159(3) 130.9 1_545

loop_
_geom_torsion_atom_site_label_1
_geom_torsion_atom_site_label_2
_geom_torsion_atom_site_label_3
_geom_torsion_atom_site_label_4
_geom_torsion
C9 N2 N3 C25 -0.6(3)
C10 N2 N3 C25 -174.4(3)
C23 C1 C2 C3 -0.4(5)
C1 C2 C3 C4 1.1(5)
C2 C3 C4 C24 -1.0(5)
C2 C3 C4 C5 178.5(3)
C6 O1 C5 C4 -155.4(3)
C24 C4 C5 O1 -67.7(4)
C3 C4 C5 O1 112.9(3)
C7 N1 C6 O3 10.7(4)
C7 N1 C6 O1 -168.9(2)
C5 O1 C6 O3 4.7(4)
C5 O1 C6 N1 -175.7(2)
C6 N1 C7 C8 -130.3(3)
C6 N1 C7 C17 100.9(3)
N1 C7 C8 C9 -119.9(3)
C17 C7 C8 C9 8.0(4)
N1 C7 C8 C25 62.6(3)
C17 C7 C8 C25 -169.5(3)
N3 N2 C9 C8 0.9(3)
C10 N2 C9 C8 174.0(3)
N3 N2 C9 O4 -178.6(2)
C10 N2 C9 O4 -5.6(4)
C25 C8 C9 N2 -0.8(3)
C7 C8 C9 N2 -178.7(3)
C25 C8 C9 O4 178.6(3)
C7 C8 C9 O4 0.8(5)
C27 O4 C9 N2 78.9(3)
C27 O4 C9 C8 -100.5(3)
C9 N2 C10 C15 34.0(4)
N3 N2 C10 C15 -153.4(3)
C9 N2 C10 C11 -146.0(3)
N3 N2 C10 C11 26.5(4)
C15 C10 C11 C12 -1.2(4)
N2 C10 C11 C12 178.9(3)
C10 C11 C12 C13 -0.3(5)
C14 O2 C13 C12 -6.9(5)
C14 O2 C13 C16 172.9(3)
C11 C12 C13 O2 -179.9(3)
C11 C12 C13 C16 0.3(4)
C11 C10 C15 C16 2.7(4)
N2 C10 C15 C16 -177.4(3)
C10 C15 C16 C13 -2.7(4)
O2 C13 C16 C15 -178.6(3)
C12 C13 C16 C15 1.3(4)
N1 C7 C17 C18 -153.5(3)
C8 C7 C17 C18 79.5(3)
N1 C7 C17 C22 27.3(4)
C8 C7 C17 C22 -99.7(3)
C22 C17 C18 C19 -0.3(5)
C7 C17 C18 C19 -179.5(3)
C17 C18 C19 C20 -0.5(6)
C18 C19 C20 C21 0.4(6)
C19 C20 C21 C22 0.5(6)
C20 C21 C22 C17 -1.4(6)
C18 C17 C22 C21 1.2(5)
C7 C17 C22 C21 -179.6(3)
C2 C1 C23 C24 -0.3(6)
C3 C4 C24 C23 0.3(5)
C5 C4 C24 C23 -179.2(3)
C1 C23 C24 C4 0.3(5)
N2 N3 C25 C8 0.0(3)
N2 N3 C25 C26 178.5(3)
C9 C8 C25 N3 0.5(3)
C7 C8 C25 N3 178.5(3)
C9 C8 C25 C26 -177.8(3)
C7 C8 C25 C26 0.2(5)
C9 O4 C27 O5 1.4(4)
C9 O4 C27 C28 -178.0(2)
